data_9009613
loop_
_publ_author_name
'Mereiter, K.'

_publ_section_title
;
 The crystal structure of liebigite, Ca2UO2(CO3)3*~11H2O
 Locality: Joachimsthal, Bohmen
;
_journal_name_full 'Tschermaks Mineralogische und Petrographische Mitteilungen'
_journal_page_first 277
_journal_page_last 288
_journal_volume 30
_journal_year 1982
_chemical_formula_sum 'C3 H22 Ca2 O22 U'
_chemical_name_mineral Liebigite
_space_group_IT_number 41
_symmetry_space_group_name_Hall 'B 2 -2ab'
_symmetry_space_group_name_H-M 'B b a 2'
_cell_angle_alpha 90
_cell_angle_beta 90
_cell_angle_gamma 90
_cell_formula_units_Z 8
_cell_length_a 16.699
_cell_length_b 17.557
_cell_length_c 13.697
_cell_volume 4015.746
_exptl_crystal_density_diffrn 2.410
_cod_original_formula_sum 'Ca2 U O22 C3 H22'
_cod_database_code 9009613

loop_
_symmetry_equiv_pos_as_xyz
x,y,z
1/2+x,y,1/2+z
1/2-x,1/2+y,z
-x,1/2+y,1/2+z
1/2+x,1/2-y,z
+x,1/2-y,1/2+z
-x,-y,z
1/2-x,-y,1/2+z

loop_
_atom_site_aniso_label
_atom_site_aniso_U_11
_atom_site_aniso_U_22
_atom_site_aniso_U_33
_atom_site_aniso_U_12
_atom_site_aniso_U_13
_atom_site_aniso_U_23
Ca1 0.02160 0.02160 0.02360 -0.00040 -0.00380 0.00060
Ca2 0.01400 0.02790 0.01830 0.00390 0.00000 0.00000
Ca3 0.01240 0.02250 0.01700 -0.00010 0.00000 0.00000
U 0.01080 0.02120 0.01740 -0.00110 0.00130 -0.00330
Wat42 0.23640 0.05590 0.07570 -0.01720 -0.00370 -0.00090
Wat43 0.10700 0.15990 0.26500 0.06330 0.10500 0.11850

loop_
_atom_site_label
_atom_site_fract_x
_atom_site_fract_y
_atom_site_fract_z
_atom_site_U_iso_or_equiv
_atom_site_type_symbol
_atom_site_attached_hydrogens
Ca1 0.31411 0.20626 0.19102 0.02229 Ca 0
Ca2 0.00000 0.00000 0.38804 0.02001 Ca 0
Ca3 0.00000 0.00000 -0.02542 0.01735 Ca 0
U 0.23820 0.04408 0.00000 0.01646 U 0
O1 0.23920 -0.02790 0.09190 0.02660 O 0
O2 0.23760 0.11580 -0.09120 0.03293 O 0
C1 0.18050 -0.06570 -0.13760 0.02533 C 0
O11 0.25670 -0.05250 -0.12690 0.02913 O 0
O22_1 0.13530 -0.02240 -0.08540 0.02280 O 0
O13 0.15410 -0.11650 -0.19180 0.03926 O 0
C2 0.12490 0.13180 0.11020 0.01900 C 0
O21 0.10340 0.08090 0.04870 0.02660 O 0
O22_2 0.20170 0.13880 0.12160 0.02533 O 0
O23 0.07500 0.17180 0.15690 0.02913 O 0
C3 0.40420 0.07440 0.03310 0.02153 C 0
O31 0.34900 0.10810 0.08240 0.02786 O 0
O32 0.37930 0.02070 -0.02600 0.02786 O 0
O33 0.47760 0.08820 0.04140 0.02786 O 0
Wat11 0.32610 0.28430 0.04180 0.06713 O 2
Wat12 0.45870 0.21140 0.17040 0.03926 O 2
Wat13 0.18940 0.26900 0.23880 0.06459 O 2
Wat14 0.35330 0.31000 0.29430 0.05826 O 2
Wat21 0.10260 0.00150 0.26290 0.03546 O 2
Wat22 0.00730 0.13310 0.33610 0.03546 O 2
Wat31 0.06250 -0.08980 0.09370 0.02913 O 2
Wat32 0.01010 0.09900 -0.14860 0.03546 O 2
Wat41 0.10930 0.41740 0.18460 0.07092 O 2
Wat42 0.52390 0.26000 -0.05090 0.12285 O 2
Wat43 0.31550 -0.19210 -0.05360 0.17731 O 2

loop_
_cod_changelog_entry_id
_cod_changelog_entry_author
_cod_changelog_entry_date
_cod_changelog_entry_text
1
;cod-tools version 3.8.0
Id: cif_guess_AMCSD_atom_types 9574 2023-05-10 09:00:05Z saulius
;
2023-05-10T18:52:03+03:00
;Derived atom types and hydrogen counts
from atom names that follow the AMCSD naming convention
(Wat == water, O-H == hydroxyl).
;
2
;cod-tools version 3.10.1
Id: cif_fix_AMCSD_atom_labels 10224 2024-08-07 11:09:31Z saulius
;
2024-08-07T19:39:56+03:00
;Changed the following '_atom_site_label' values:
the first duplicated label 'O22'  converted to 'O22_1'
duplicated label 'O22' at index 12 converted to 'O22_2'
;
